data_4067509
loop_
_publ_author_name
'Ouli\'e, Pascal'
'Altes, Lena'
'Milosevic, Sandra'
'Bouteille, Romain'
'M\"uller-Bunz, Helge'
'McGlinchey, Michael J.'

_publ_section_title
;
 Different Reactivity Patterns of Trimethylsilyl- and Phenyl-Substituted
 Propargylallenes: Fe2(CO)9- and [Ag]+-Promoted Cyclizations
;
_journal_issue 3
_journal_name_full Organometallics
_journal_page_first 676
_journal_paper_doi 10.1021/om9009872
_journal_volume 29
_journal_year 2010
_chemical_formula_moiety '2 (C42 H28 O), C H4 O'
_chemical_formula_sum 'C85 H60 O3'
_chemical_formula_weight 1129.33
_chemical_name_systematic
; 
 ? 
;
_space_group_IT_number 2
_symmetry_cell_setting triclinic
_symmetry_space_group_name_Hall '-P 1'
_symmetry_space_group_name_H-M 'P -1'
_atom_sites_solution_hydrogens geom
_atom_sites_solution_primary direct
_atom_sites_solution_secondary difmap
_audit_creation_method SHELXL-97
_cell_angle_alpha 65.498(2)
_cell_angle_beta 72.612(2)
_cell_angle_gamma 86.536(2)
_cell_formula_units_Z 1
_cell_length_a 9.0716(7)
_cell_length_b 13.6689(10)
_cell_length_c 14.0514(11)
_cell_measurement_reflns_used 7510
_cell_measurement_temperature 293(2)
_cell_measurement_theta_max 21.94
_cell_measurement_theta_min 2.36
_cell_volume 1508.9(2)
_computing_cell_refinement 'Bruker SAINT'
_computing_data_collection 'Bruker SMART'
_computing_data_reduction 'Bruker SAINT'
_computing_molecular_graphics 'Bruker SHELXTL'
_computing_publication_material 'Bruker SHELXTL'
_computing_structure_refinement 'SHELXL-97 (Sheldrick, 1997)'
_computing_structure_solution 'SHELXS-97 (Sheldrick, 1990)'
_diffrn_ambient_temperature 293(2)
_diffrn_detector_area_resol_mean 8.366
_diffrn_measured_fraction_theta_full 0.996
_diffrn_measured_fraction_theta_max 0.996
_diffrn_measurement_device_type 'CCD area detector'
_diffrn_measurement_method '\f and \w scans'
_diffrn_radiation_monochromator graphite
_diffrn_radiation_source 'sealed tube'
_diffrn_radiation_type MoK\a
_diffrn_radiation_wavelength 0.71073
_diffrn_reflns_av_R_equivalents 0.0218
_diffrn_reflns_av_sigmaI/netI 0.0151
_diffrn_reflns_limit_h_max 9
_diffrn_reflns_limit_h_min -9
_diffrn_reflns_limit_k_max 14
_diffrn_reflns_limit_k_min -14
_diffrn_reflns_limit_l_max 14
_diffrn_reflns_limit_l_min -14
_diffrn_reflns_number 18707
_diffrn_reflns_theta_full 22.01
_diffrn_reflns_theta_max 22.01
_diffrn_reflns_theta_min 1.67
_exptl_absorpt_coefficient_mu 0.074
_exptl_absorpt_correction_T_max 0.9963
_exptl_absorpt_correction_T_min 0.9315
_exptl_absorpt_correction_type multi-scan
_exptl_absorpt_process_details
; 
 SADABS v.2.10 (Bruker,2003) was used for absorption correction. 
 R(int) for selected reflections was 0.040 before and 0.021 after 
 correction. The Ratio of minimum to maximum transmission is 0.934925. 
 The \l/2 correction factor is 0.0015 
;
_exptl_crystal_colour colourless
_exptl_crystal_density_diffrn 1.243
_exptl_crystal_density_method 'not measured'
_exptl_crystal_description plate
_exptl_crystal_F_000 594
_exptl_crystal_size_max 0.60
_exptl_crystal_size_mid 0.50
_exptl_crystal_size_min 0.05
_refine_diff_density_max 0.127
_refine_diff_density_min -0.155
_refine_diff_density_rms 0.025
_refine_ls_extinction_method none
_refine_ls_goodness_of_fit_ref 1.052
_refine_ls_hydrogen_treatment constr
_refine_ls_matrix_type full
_refine_ls_number_parameters 409
_refine_ls_number_reflns 3690
_refine_ls_number_restraints 131
_refine_ls_restrained_S_all 1.035
_refine_ls_R_factor_all 0.0412
_refine_ls_R_factor_gt 0.0363
_refine_ls_shift/su_max 0.001
_refine_ls_shift/su_mean 0.000
_refine_ls_structure_factor_coef Fsqd
_refine_ls_weighting_details 'calc w=1/[\s^2^(Fo^2^)+(0.0447P)^2^+0.3307P] where P=(Fo^2^+2Fc^2^)/3'
_refine_ls_weighting_scheme calc
_refine_ls_wR_factor_gt 0.0916
_refine_ls_wR_factor_ref 0.0948
_reflns_number_gt 3267
_reflns_number_total 3690
_reflns_threshold_expression I>2\s(I)
_cod_data_source_file om9009872_si_001.cif
_cod_data_source_block mjm283(30)
_cod_database_code 4067509

loop_
_symmetry_equiv_pos_as_xyz
'x, y, z'
'-x, -y, -z'

loop_
_atom_site_label
_atom_site_type_symbol
_atom_site_fract_x
_atom_site_fract_y
_atom_site_fract_z
_atom_site_U_iso_or_equiv
_atom_site_adp_type
_atom_site_occupancy
_atom_site_symmetry_multiplicity
_atom_site_calc_flag
_atom_site_refinement_flags
_atom_site_disorder_assembly
_atom_site_disorder_group
C1 C 0.6081(2) 0.82938(17) 0.43771(18) 0.0756(6) Uani 1 1 d U . .
H1 H 0.5799 0.7884 0.5131 0.091 Uiso 1 1 calc R . .
C2 C 0.7269(3) 0.9105(2) 0.3869(3) 0.1009(8) Uani 1 1 d U . .
H2 H 0.7806 0.9227 0.4284 0.121 Uiso 1 1 calc R . .
C3 C 0.7656(3) 0.9726(2) 0.2767(3) 0.1057(9) Uani 1 1 d U . .
H3 H 0.8438 1.0277 0.2444 0.127 Uiso 1 1 calc R . .
C4 C 0.6910(2) 0.95499(16) 0.2127(2) 0.0876(7) Uani 1 1 d U . .
H4 H 0.7178 0.9978 0.1377 0.105 Uiso 1 1 calc R . .
C4A C 0.57500(19) 0.87238(13) 0.26167(15) 0.0605(5) Uani 1 1 d U . .
C4B C 0.4833(2) 0.83028(14) 0.21516(14) 0.0595(5) Uani 1 1 d U . .
C5 C 0.4875(3) 0.85867(19) 0.10763(16) 0.0854(6) Uani 1 1 d U . .
H5 H 0.5552 0.9149 0.0503 0.103 Uiso 1 1 calc R . .
C6 C 0.3898(4) 0.8022(3) 0.0872(2) 0.1074(9) Uani 1 1 d U . .
H6 H 0.3913 0.8207 0.0153 0.129 Uiso 1 1 calc R . .
C7 C 0.2897(3) 0.7188(2) 0.1712(2) 0.1013(8) Uani 1 1 d U . .
H7 H 0.2239 0.6819 0.1556 0.122 Uiso 1 1 calc R . .
C8 C 0.2860(2) 0.68914(17) 0.27869(17) 0.0744(6) Uani 1 1 d U . .
H8 H 0.2189 0.6323 0.3356 0.089 Uiso 1 1 calc R . .
C8A C 0.38312(19) 0.74521(13) 0.29976(13) 0.0523(4) Uani 1 1 d U . .
C9 C 0.40506(18) 0.72468(12) 0.40953(13) 0.0484(4) Uani 1 1 d U . .
C9A C 0.53299(18) 0.81088(13) 0.37415(14) 0.0539(4) Uani 1 1 d U . .
O1 O 0.45179(13) 0.61899(9) 0.46113(9) 0.0628(3) Uani 1 1 d U . .
H1O1 H 0.5293 0.6091 0.4188 0.094 Uiso 1 1 calc R . .
C10 C 0.26121(17) 0.73722(12) 0.49147(12) 0.0449(4) Uani 1 1 d U . .
C11 C 0.18283(17) 0.66200(12) 0.59020(12) 0.0451(4) Uani 1 1 d U . .
C23 C 0.19290(17) 0.54424(12) 0.64374(12) 0.0463(4) Uani 1 1 d U . .
C24 C 0.2571(2) 0.49791(14) 0.72811(14) 0.0616(5) Uani 1 1 d U . .
H24 H 0.3018 0.5417 0.7495 0.074 Uiso 1 1 calc R . .
C25 C 0.2561(3) 0.38756(18) 0.78140(16) 0.0811(6) Uani 1 1 d U . .
H25 H 0.3015 0.3576 0.8375 0.097 Uiso 1 1 calc R . .
C26 C 0.1891(3) 0.32228(17) 0.7523(2) 0.0861(7) Uani 1 1 d U . .
H26 H 0.1862 0.2478 0.7896 0.103 Uiso 1 1 calc R . .
C27 C 0.1259(3) 0.36681(17) 0.6678(2) 0.0874(7) Uani 1 1 d U . .
H27 H 0.0816 0.3225 0.6467 0.105 Uiso 1 1 calc R . .
C28 C 0.1279(2) 0.47679(15) 0.61427(17) 0.0700(5) Uani 1 1 d U . .
H28 H 0.0845 0.5063 0.5570 0.084 Uiso 1 1 calc R . .
C12 C 0.05761(18) 0.71498(13) 0.64976(12) 0.0490(4) Uani 1 1 d U . .
C12A C 0.08256(19) 0.70470(13) 0.75609(13) 0.0520(4) Uani 1 1 d U . .
C15 C 0.2075(2) 0.74304(16) 0.76977(16) 0.0698(5) Uani 1 1 d U . .
H15 H 0.2911 0.7820 0.7096 0.084 Uiso 1 1 calc R . .
C16 C 0.2065(3) 0.72250(19) 0.87509(19) 0.0882(7) Uani 1 1 d U . .
H16 H 0.2906 0.7473 0.8860 0.106 Uiso 1 1 calc R . .
C17 C 0.0815(3) 0.6654(2) 0.96409(18) 0.0917(7) Uani 1 1 d U . .
H17 H 0.0824 0.6523 1.0344 0.110 Uiso 1 1 calc R . .
C18 C -0.0437(3) 0.62774(17) 0.95037(15) 0.0768(6) Uani 1 1 d U . .
H18 H -0.1276 0.5896 1.0107 0.092 Uiso 1 1 calc R . .
C18A C -0.0435(2) 0.64718(13) 0.84558(13) 0.0549(4) Uani 1 1 d U . .
C18B C -0.15829(19) 0.61789(13) 0.80612(13) 0.0537(4) Uani 1 1 d U . .
C19 C -0.3031(2) 0.56183(16) 0.86123(16) 0.0746(6) Uani 1 1 d U . .
H19 H -0.3409 0.5339 0.9373 0.090 Uiso 1 1 calc R . .
C20 C -0.3893(2) 0.54825(18) 0.80205(19) 0.0852(6) Uani 1 1 d U . .
H20 H -0.4867 0.5114 0.8385 0.102 Uiso 1 1 calc R . .
C21 C -0.3347(2) 0.58800(18) 0.68987(19) 0.0799(6) Uani 1 1 d U . .
H21 H -0.3948 0.5775 0.6512 0.096 Uiso 1 1 calc R . .
C22 C -0.1908(2) 0.64362(15) 0.63392(15) 0.0654(5) Uani 1 1 d U . .
H22 H -0.1537 0.6707 0.5578 0.079 Uiso 1 1 calc R . .
C22A C -0.10306(18) 0.65831(13) 0.69238(13) 0.0505(4) Uani 1 1 d U . .
C13 C 0.07530(19) 0.82875(13) 0.56498(13) 0.0542(4) Uani 1 1 d U . .
H13 H 0.0135 0.8829 0.5741 0.065 Uiso 1 1 calc R . .
C14 C 0.19072(18) 0.84232(12) 0.47502(13) 0.0491(4) Uani 1 1 d U . .
C29 C 0.23561(19) 0.94558(13) 0.37525(13) 0.0530(4) Uani 1 1 d U . .
C30 C 0.3262(2) 1.02665(15) 0.36936(17) 0.0729(5) Uani 1 1 d U . .
H30 H 0.3650 1.0155 0.4270 0.087 Uiso 1 1 calc R . .
C31 C 0.3597(3) 1.12444(17) 0.2783(2) 0.0928(7) Uani 1 1 d U . .
H31 H 0.4200 1.1788 0.2755 0.111 Uiso 1 1 calc R . .
C32 C 0.3054(3) 1.14159(19) 0.1933(2) 0.0990(8) Uani 1 1 d U . .
H32 H 0.3291 1.2074 0.1322 0.119 Uiso 1 1 calc R . .
C33 C 0.2167(3) 1.0631(2) 0.19690(18) 0.0968(7) Uani 1 1 d U . .
H33 H 0.1794 1.0750 0.1384 0.116 Uiso 1 1 calc R . .
C34 C 0.1813(2) 0.96468(16) 0.28826(15) 0.0734(5) Uani 1 1 d U . .
H34 H 0.1201 0.9111 0.2905 0.088 Uiso 1 1 calc R . .
C35A C 1.0094(5) 0.1020(4) 0.9965(3) 0.1175(15) Uani 0.25 1 d PU A 1
H35A H 0.9806 0.1703 0.9976 0.176 Uiso 0.25 1 calc PR A 1
H35B H 1.1188 0.1062 0.9613 0.176 Uiso 0.25 1 calc PR A 1
H35C H 0.9845 0.0474 1.0703 0.176 Uiso 0.25 1 calc PR A 1
O2A O 0.9237(5) 0.0743(5) 0.9350(3) 0.1346(17) Uani 0.25 1 d PU A 1
H2A H 0.9811 0.0865 0.8732 0.202 Uiso 0.25 1 calc PR A 1
O2B O 1.0094(5) 0.1020(4) 0.9965(3) 0.1175(15) Uani 0.25 1 d PU B 2
H2B H 1.0063 0.1666 0.9820 0.176 Uiso 0.25 1 calc PR B 2
C35B C 0.9237(5) 0.0743(5) 0.9350(3) 0.1346(17) Uani 0.25 1 d PU B 2
H35D H 0.9960 0.0616 0.8763 0.202 Uiso 0.25 1 calc PR B 2
H35E H 0.8634 0.1330 0.9052 0.202 Uiso 0.25 1 calc PR B 2
H35F H 0.8562 0.0106 0.9836 0.202 Uiso 0.25 1 calc PR B 2

loop_
_atom_site_aniso_label
_atom_site_aniso_U_11
_atom_site_aniso_U_22
_atom_site_aniso_U_33
_atom_site_aniso_U_23
_atom_site_aniso_U_13
_atom_site_aniso_U_12
C1 0.0590(12) 0.0910(15) 0.0933(15) -0.0547(13) -0.0236(11) 0.0129(11)
C2 0.0664(15) 0.113(2) 0.157(3) -0.088(2) -0.0346(16) 0.0062(14)
C3 0.0711(16) 0.0780(17) 0.165(3) -0.0596(19) -0.0158(18) -0.0074(13)
C4 0.0701(14) 0.0540(12) 0.1074(17) -0.0202(12) -0.0027(13) 0.0019(11)
C4A 0.0493(10) 0.0462(10) 0.0714(12) -0.0205(9) -0.0049(9) 0.0084(8)
C4B 0.0595(11) 0.0578(11) 0.0482(11) -0.0167(9) -0.0085(9) 0.0166(9)
C5 0.0920(16) 0.0888(16) 0.0519(12) -0.0162(11) -0.0117(11) 0.0244(12)
C6 0.124(2) 0.147(3) 0.0611(15) -0.0497(16) -0.0385(15) 0.0381(19)
C7 0.1098(19) 0.137(2) 0.0903(18) -0.0715(18) -0.0433(16) 0.0166(17)
C8 0.0734(13) 0.0881(15) 0.0721(13) -0.0443(12) -0.0195(10) 0.0017(11)
C8A 0.0511(10) 0.0554(10) 0.0500(10) -0.0256(9) -0.0105(8) 0.0103(8)
C9 0.0475(9) 0.0445(9) 0.0471(9) -0.0169(8) -0.0098(8) 0.0080(7)
C9A 0.0444(9) 0.0549(10) 0.0634(11) -0.0299(9) -0.0114(8) 0.0107(8)
O1 0.0594(8) 0.0534(7) 0.0561(7) -0.0159(6) -0.0027(6) 0.0166(6)
C10 0.0435(9) 0.0485(9) 0.0435(9) -0.0210(8) -0.0121(7) 0.0060(7)
C11 0.0439(9) 0.0491(9) 0.0441(9) -0.0209(8) -0.0139(7) 0.0063(7)
C23 0.0409(9) 0.0482(9) 0.0438(9) -0.0184(8) -0.0058(7) 0.0047(7)
C24 0.0667(12) 0.0605(12) 0.0565(11) -0.0239(9) -0.0205(9) 0.0172(9)
C25 0.0932(16) 0.0704(14) 0.0588(12) -0.0159(11) -0.0156(11) 0.0357(12)
C26 0.0782(15) 0.0477(12) 0.0903(16) -0.0160(12) 0.0128(12) 0.0129(11)
C27 0.0755(14) 0.0598(14) 0.125(2) -0.0458(14) -0.0154(14) 0.0005(11)
C28 0.0720(13) 0.0600(12) 0.0877(14) -0.0353(11) -0.0314(11) 0.0070(10)
C12 0.0483(9) 0.0510(10) 0.0451(9) -0.0218(8) -0.0082(7) 0.0074(7)
C12A 0.0576(10) 0.0504(10) 0.0511(10) -0.0263(8) -0.0141(8) 0.0089(8)
C15 0.0717(13) 0.0742(13) 0.0687(12) -0.0361(11) -0.0173(10) -0.0041(10)
C16 0.0985(17) 0.1012(17) 0.0865(16) -0.0509(14) -0.0389(14) -0.0028(14)
C17 0.1175(19) 0.1063(18) 0.0629(14) -0.0401(13) -0.0353(14) 0.0034(15)
C18 0.0887(15) 0.0848(14) 0.0509(12) -0.0261(10) -0.0148(10) 0.0018(12)
C18A 0.0628(11) 0.0527(10) 0.0456(10) -0.0206(8) -0.0124(9) 0.0098(8)
C18B 0.0522(10) 0.0499(10) 0.0494(10) -0.0171(8) -0.0080(8) 0.0069(8)
C19 0.0634(12) 0.0788(14) 0.0602(12) -0.0170(10) -0.0049(10) -0.0021(10)
C20 0.0602(12) 0.0930(16) 0.0872(16) -0.0246(13) -0.0170(12) -0.0109(11)
C21 0.0643(13) 0.0916(15) 0.0895(16) -0.0378(13) -0.0302(12) 0.0022(11)
C22 0.0603(12) 0.0774(13) 0.0598(11) -0.0295(10) -0.0192(10) 0.0093(10)
C22A 0.0480(9) 0.0496(10) 0.0512(10) -0.0213(8) -0.0119(8) 0.0113(8)
C13 0.0543(10) 0.0499(10) 0.0541(10) -0.0223(8) -0.0112(9) 0.0124(8)
C14 0.0473(9) 0.0484(10) 0.0491(10) -0.0199(8) -0.0125(8) 0.0069(7)
C29 0.0494(10) 0.0470(10) 0.0527(10) -0.0188(8) -0.0060(8) 0.0116(8)
C30 0.0711(13) 0.0570(12) 0.0829(14) -0.0302(11) -0.0108(11) 0.0045(10)
C31 0.0820(16) 0.0527(13) 0.1125(19) -0.0291(14) 0.0076(14) -0.0026(11)
C32 0.0984(18) 0.0572(14) 0.0845(17) -0.0045(13) 0.0121(14) 0.0193(13)
C33 0.1092(19) 0.0851(17) 0.0655(14) -0.0073(13) -0.0227(13) 0.0255(15)
C34 0.0782(13) 0.0641(12) 0.0647(12) -0.0141(10) -0.0222(11) 0.0087(10)
C35A 0.123(3) 0.120(3) 0.068(2) -0.019(3) 0.013(2) -0.054(3)
O2A 0.107(3) 0.169(5) 0.078(3) -0.016(3) -0.004(2) -0.018(3)
O2B 0.123(3) 0.120(3) 0.068(2) -0.019(3) 0.013(2) -0.054(3)
C35B 0.107(3) 0.169(5) 0.078(3) -0.016(3) -0.004(2) -0.018(3)

loop_
_atom_type_symbol
_atom_type_description
_atom_type_scat_dispersion_real
_atom_type_scat_dispersion_imag
_atom_type_scat_source
C C 0.0033 0.0016 'International Tables Vol C Tables 4.2.6.8 and 6.1.1.4'
H H 0.0000 0.0000 'International Tables Vol C Tables 4.2.6.8 and 6.1.1.4'
O O 0.0106 0.0060 'International Tables Vol C Tables 4.2.6.8 and 6.1.1.4'

loop_
_geom_angle_atom_site_label_1
_geom_angle_atom_site_label_2
_geom_angle_atom_site_label_3
_geom_angle
C9A C1 C2 118.7(2)
C9A C1 H1 120.7
C2 C1 H1 120.7
C3 C2 C1 120.7(2)
C3 C2 H2 119.7
C1 C2 H2 119.7
C2 C3 C4 121.1(2)
C2 C3 H3 119.5
C4 C3 H3 119.5
C3 C4 C4A 119.0(2)
C3 C4 H4 120.5
C4A C4 H4 120.5
C4 C4A C9A 120.0(2)
C4 C4A C4B 131.5(2)
C9A C4A C4B 108.48(15)
C5 C4B C8A 120.02(19)
C5 C4B C4A 131.22(19)
C8A C4B C4A 108.71(15)
C6 C5 C4B 118.7(2)
C6 C5 H5 120.6
C4B C5 H5 120.6
C5 C6 C7 121.1(2)
C5 C6 H6 119.4
C7 C6 H6 119.4
C6 C7 C8 120.6(2)
C6 C7 H7 119.7
C8 C7 H7 119.7
C8A C8 C7 118.7(2)
C8A C8 H8 120.7
C7 C8 H8 120.7
C8 C8A C4B 120.90(17)
C8 C8A C9 128.25(16)
C4B C8A C9 110.79(15)
O1 C9 C10 106.76(12)
O1 C9 C8A 112.03(13)
C10 C9 C8A 113.92(13)
O1 C9 C9A 111.66(13)
C10 C9 C9A 111.49(13)
C8A C9 C9A 101.08(13)
C1 C9A C4A 120.59(17)
C1 C9A C9 128.45(17)
C4A C9A C9 110.91(15)
C9 O1 H1O1 109.5
C11 C10 C14 109.10(13)
C11 C10 C9 127.71(14)
C14 C10 C9 123.07(13)
C10 C11 C23 132.02(14)
C10 C11 C12 109.13(13)
C23 C11 C12 118.78(13)
C24 C23 C28 117.88(16)
C24 C23 C11 122.06(15)
C28 C23 C11 119.93(15)
C23 C24 C25 120.95(19)
C23 C24 H24 119.5
C25 C24 H24 119.5
C26 C25 C24 120.3(2)
C26 C25 H25 119.9
C24 C25 H25 119.9
C25 C26 C27 119.67(19)
C25 C26 H26 120.2
C27 C26 H26 120.2
C26 C27 C28 120.0(2)
C26 C27 H27 120.0
C28 C27 H27 120.0
C27 C28 C23 121.2(2)
C27 C28 H28 119.4
C23 C28 H28 119.4
C13 C12 C22A 115.49(13)
C13 C12 C12A 113.70(13)
C22A C12 C12A 101.18(12)
C13 C12 C11 101.91(12)
C22A C12 C11 113.46(13)
C12A C12 C11 111.58(13)
C15 C12A C18A 121.10(16)
C15 C12A C12 128.41(16)
C18A C12A C12 110.49(14)
C12A C15 C16 118.54(19)
C12A C15 H15 120.7
C16 C15 H15 120.7
C17 C16 C15 120.5(2)
C17 C16 H16 119.8
C15 C16 H16 119.8
C18 C17 C16 121.0(2)
C18 C17 H17 119.5
C16 C17 H17 119.5
C17 C18 C18A 119.1(2)
C17 C18 H18 120.5
C18A C18 H18 120.5
C18 C18A C12A 119.84(17)
C18 C18A C18B 131.32(17)
C12A C18A C18B 108.84(14)
C22A C18B C19 119.67(17)
C22A C18B C18A 108.65(14)
C19 C18B C18A 131.67(16)
C20 C19 C18B 119.16(18)
C20 C19 H19 120.4
C18B C19 H19 120.4
C19 C20 C21 121.13(19)
C19 C20 H20 119.4
C21 C20 H20 119.4
C20 C21 C22 120.41(19)
C20 C21 H21 119.8
C22 C21 H21 119.8
C22A C22 C21 119.08(18)
C22A C22 H22 120.5
C21 C22 H22 120.5
C22 C22A C18B 120.54(16)
C22 C22A C12 128.65(15)
C18B C22A C12 110.80(14)
C14 C13 C12 111.28(14)
C14 C13 H13 124.4
C12 C13 H13 124.4
C13 C14 C29 124.32(15)
C13 C14 C10 108.48(14)
C29 C14 C10 127.19(14)
C34 C29 C30 118.14(17)
C34 C29 C14 120.51(16)
C30 C29 C14 121.28(16)
C29 C30 C31 120.5(2)
C29 C30 H30 119.8
C31 C30 H30 119.8
C32 C31 C30 120.5(2)
C32 C31 H31 119.8
C30 C31 H31 119.8
C31 C32 C33 120.2(2)
C31 C32 H32 119.9
C33 C32 H32 119.9
C32 C33 C34 119.9(2)
C32 C33 H33 120.0
C34 C33 H33 120.0
C29 C34 C33 120.8(2)
C29 C34 H34 119.6
C33 C34 H34 119.6
O2A C35A H35A 109.5
O2A C35A H35B 109.5
H35A C35A H35B 109.5
O2A C35A H35C 109.5
H35A C35A H35C 109.5
H35B C35A H35C 109.5

loop_
_geom_bond_atom_site_label_1
_geom_bond_atom_site_label_2
_geom_bond_distance
C1 C9A 1.378(2)
C1 C2 1.388(3)
C1 H1 0.9300
C2 C3 1.365(4)
C2 H2 0.9300
C3 C4 1.374(4)
C3 H3 0.9300
C4 C4A 1.386(3)
C4 H4 0.9300
C4A C9A 1.388(2)
C4A C4B 1.464(3)
C4B C5 1.384(3)
C4B C8A 1.388(2)
C5 C6 1.372(3)
C5 H5 0.9300
C6 C7 1.373(4)
C6 H6 0.9300
C7 C8 1.382(3)
C7 H7 0.9300
C8 C8A 1.370(2)
C8 H8 0.9300
C8A C9 1.522(2)
C9 O1 1.4259(18)
C9 C10 1.515(2)
C9 C9A 1.522(2)
O1 H1O1 0.8200
C10 C11 1.343(2)
C10 C14 1.493(2)
C11 C23 1.478(2)
C11 C12 1.533(2)
C23 C24 1.375(2)
C23 C28 1.378(2)
C24 C25 1.377(3)
C24 H24 0.9300
C25 C26 1.360(3)
C25 H25 0.9300
C26 C27 1.370(3)
C26 H26 0.9300
C27 C28 1.372(3)
C27 H27 0.9300
C28 H28 0.9300
C12 C13 1.497(2)
C12 C22A 1.521(2)
C12 C12A 1.526(2)
C12A C15 1.372(2)
C12A C18A 1.392(2)
C15 C16 1.384(3)
C15 H15 0.9300
C16 C17 1.382(3)
C16 H16 0.9300
C17 C18 1.369(3)
C17 H17 0.9300
C18 C18A 1.383(2)
C18 H18 0.9300
C18A C18B 1.460(2)
C18B C22A 1.390(2)
C18B C19 1.391(2)
C19 C20 1.368(3)
C19 H19 0.9300
C20 C21 1.371(3)
C20 H20 0.9300
C21 C22 1.382(3)
C21 H21 0.9300
C22 C22A 1.376(2)
C22 H22 0.9300
C13 C14 1.329(2)
C13 H13 0.9300
C14 C29 1.487(2)
C29 C34 1.373(2)
C29 C30 1.380(3)
C30 C31 1.383(3)
C30 H30 0.9300
C31 C32 1.353(3)
C31 H31 0.9300
C32 C33 1.355(3)
C32 H32 0.9300
C33 C34 1.391(3)
C33 H33 0.9300
C34 H34 0.9300
C35A O2A 1.485(6)
C35A H35A 0.9600
C35A H35B 0.9600
C35A H35C 0.9600
O2A H2A 0.8200

loop_
_geom_torsion_atom_site_label_1
_geom_torsion_atom_site_label_2
_geom_torsion_atom_site_label_3
_geom_torsion_atom_site_label_4
_geom_torsion
C9A C1 C2 C3 1.7(3)
C1 C2 C3 C4 -1.5(4)
C2 C3 C4 C4A -0.2(3)
C3 C4 C4A C9A 1.8(3)
C3 C4 C4A C4B -175.51(19)
C4 C4A C4B C5 1.8(3)
C9A C4A C4B C5 -175.72(18)
C4 C4A C4B C8A 179.07(18)
C9A C4A C4B C8A 1.54(18)
C8A C4B C5 C6 0.8(3)
C4A C4B C5 C6 177.84(19)
C4B C5 C6 C7 -0.2(4)
C5 C6 C7 C8 -0.5(4)
C6 C7 C8 C8A 0.5(3)
C7 C8 C8A C4B 0.1(3)
C7 C8 C8A C9 -176.99(18)
C5 C4B C8A C8 -0.8(3)
C4A C4B C8A C8 -178.41(16)
C5 C4B C8A C9 176.77(15)
C4A C4B C8A C9 -0.85(18)
C8 C8A C9 O1 58.2(2)
C4B C8A C9 O1 -119.09(15)
C8 C8A C9 C10 -63.1(2)
C4B C8A C9 C10 119.60(15)
C8 C8A C9 C9A 177.24(17)
C4B C8A C9 C9A -0.09(16)
C2 C1 C9A C4A -0.2(3)
C2 C1 C9A C9 177.33(17)
C4 C4A C9A C1 -1.6(3)
C4B C4A C9A C1 176.29(15)
C4 C4A C9A C9 -179.48(15)
C4B C4A C9A C9 -1.62(18)
O1 C9 C9A C1 -57.4(2)
C10 C9 C9A C1 61.9(2)
C8A C9 C9A C1 -176.64(16)
O1 C9 C9A C4A 120.33(15)
C10 C9 C9A C4A -120.35(15)
C8A C9 C9A C4A 1.06(17)
O1 C9 C10 C11 -5.2(2)
C8A C9 C10 C11 118.96(17)
C9A C9 C10 C11 -127.43(17)
O1 C9 C10 C14 170.40(13)
C8A C9 C10 C14 -65.40(19)
C9A C9 C10 C14 48.21(19)
C14 C10 C11 C23 173.57(15)
C9 C10 C11 C23 -10.3(3)
C14 C10 C11 C12 -3.13(17)
C9 C10 C11 C12 173.00(14)
C10 C11 C23 C24 106.8(2)
C12 C11 C23 C24 -76.75(19)
C10 C11 C23 C28 -77.4(2)
C12 C11 C23 C28 98.99(18)
C28 C23 C24 C25 -0.1(3)
C11 C23 C24 C25 175.75(16)
C23 C24 C25 C26 -1.0(3)
C24 C25 C26 C27 1.6(3)
C25 C26 C27 C28 -1.2(3)
C26 C27 C28 C23 0.1(3)
C24 C23 C28 C27 0.5(3)
C11 C23 C28 C27 -175.40(17)
C10 C11 C12 C13 3.14(16)
C23 C11 C12 C13 -174.06(13)
C10 C11 C12 C22A 127.95(14)
C23 C11 C12 C22A -49.25(19)
C10 C11 C12 C12A -118.54(15)
C23 C11 C12 C12A 64.26(18)
C13 C12 C12A C15 -54.2(2)
C22A C12 C12A C15 -178.61(17)
C11 C12 C12A C15 60.4(2)
C13 C12 C12A C18A 126.34(15)
C22A C12 C12A C18A 1.88(16)
C11 C12 C12A C18A -119.09(15)
C18A C12A C15 C16 0.6(3)
C12 C12A C15 C16 -178.90(17)
C12A C15 C16 C17 -0.5(3)
C15 C16 C17 C18 0.1(4)
C16 C17 C18 C18A 0.3(3)
C17 C18 C18A C12A -0.3(3)
C17 C18 C18A C18B -179.85(19)
C15 C12A C18A C18 -0.2(3)
C12 C12A C18A C18 179.38(15)
C15 C12A C18A C18B 179.50(15)
C12 C12A C18A C18B -0.95(18)
C18 C18A C18B C22A 179.09(18)
C12A C18A C18B C22A -0.53(19)
C18 C18A C18B C19 0.2(3)
C12A C18A C18B C19 -179.40(18)
C22A C18B C19 C20 -0.5(3)
C18A C18B C19 C20 178.25(19)
C18B C19 C20 C21 0.6(3)
C19 C20 C21 C22 -0.4(3)
C20 C21 C22 C22A 0.1(3)
C21 C22 C22A C18B 0.0(3)
C21 C22 C22A C12 179.24(17)
C19 C18B C22A C22 0.2(3)
C18A C18B C22A C22 -178.79(15)
C19 C18B C22A C12 -179.17(15)
C18A C18B C22A C12 1.80(18)
C13 C12 C22A C22 55.2(2)
C12A C12 C22A C22 178.44(16)
C11 C12 C22A C22 -61.9(2)
C13 C12 C22A C18B -125.45(15)
C12A C12 C22A C18B -2.22(16)
C11 C12 C22A C18B 117.42(15)
C22A C12 C13 C14 -125.45(15)
C12A C12 C13 C14 118.21(16)
C11 C12 C13 C14 -2.00(18)
C12 C13 C14 C29 178.77(15)
C12 C13 C14 C10 0.29(19)
C11 C10 C14 C13 1.86(18)
C9 C10 C14 C13 -174.49(14)
C11 C10 C14 C29 -176.57(16)
C9 C10 C14 C29 7.1(2)
C13 C14 C29 C34 -96.2(2)
C10 C14 C29 C34 82.0(2)
C13 C14 C29 C30 80.7(2)
C10 C14 C29 C30 -101.1(2)
C34 C29 C30 C31 0.5(3)
C14 C29 C30 C31 -176.41(17)
C29 C30 C31 C32 -0.7(3)
C30 C31 C32 C33 0.4(3)
C31 C32 C33 C34 0.0(4)
C30 C29 C34 C33 -0.1(3)
C14 C29 C34 C33 176.85(18)
C32 C33 C34 C29 -0.2(3)
